data_7230086
loop_
_publ_author_name
'Tian, Xuerui'
'Xin, Xing'
'Gao, Yuanzhe'
'Han, Zhangang'

_publ_section_title
;
 Supramolecular cooperative interaction-induced assembly of
 phosphotungstate polyanions and sulfur-containing pyridine-based cations
;
_journal_issue 11
_journal_name_full CrystEngComm
_journal_page_first 1588
_journal_paper_doi 10.1039/C8CE00026C
_journal_volume 20
_journal_year 2018
_chemical_formula_sum 'C20 H24 N4 O46 P S2 W12'
_chemical_formula_weight 3357.59
_space_group_crystal_system monoclinic
_space_group_IT_number 14
_space_group_name_Hall '-P 2ybc'
_space_group_name_H-M_alt 'P 1 21/c 1'
_symmetry_space_group_name_Hall '-P 2ybc'
_symmetry_space_group_name_H-M 'P 1 21/c 1'
_atom_sites_solution_hydrogens geom
_audit_creation_method SHELXL-2014
_audit_update_record
;
2017-12-26 deposited with the CCDC.
2018-02-07 downloaded from the CCDC.
;
_cell_angle_alpha 90
_cell_angle_beta 123.117(4)
_cell_angle_gamma 90
_cell_formula_units_Z 2
_cell_length_a 11.5893(11)
_cell_length_b 14.0435(13)
_cell_length_c 18.6103(14)
_cell_measurement_reflns_used 7614
_cell_measurement_temperature 296(2)
_cell_measurement_theta_max 30.50
_cell_measurement_theta_min 2.28
_cell_volume 2536.9(4)
_computing_cell_refinement 'Bruker SMART'
_computing_data_collection 'Bruker SMART'
_computing_data_reduction 'Bruker SAINT'
_computing_molecular_graphics 'Bruker SHELXTL'
_computing_publication_material 'Bruker SHELXTL'
_computing_structure_refinement 'SHELXL-2014 (Sheldrick, 2014)'
_computing_structure_solution 'Bruker SHELXTL'
_diffrn_ambient_temperature 296(2)
_diffrn_measured_fraction_theta_full 0.971
_diffrn_measured_fraction_theta_max 0.996
_diffrn_measurement_device_type 'CCD area detector'
_diffrn_measurement_method 'phi and omega scans'
_diffrn_radiation_type MoK\a
_diffrn_radiation_wavelength 0.71073
_diffrn_reflns_av_R_equivalents 0.0406
_diffrn_reflns_av_unetI/netI 0.0479
_diffrn_reflns_Laue_measured_fraction_full 0.971
_diffrn_reflns_Laue_measured_fraction_max 0.996
_diffrn_reflns_limit_h_max 12
_diffrn_reflns_limit_h_min -13
_diffrn_reflns_limit_k_max 14
_diffrn_reflns_limit_k_min -16
_diffrn_reflns_limit_l_max 20
_diffrn_reflns_limit_l_min -22
_diffrn_reflns_number 12454
_diffrn_reflns_point_group_measured_fraction_full 0.971
_diffrn_reflns_point_group_measured_fraction_max 0.996
_diffrn_reflns_theta_full 25.242
_diffrn_reflns_theta_max 25.010
_diffrn_reflns_theta_min 1.952
_exptl_absorpt_coefficient_mu 27.316
_exptl_absorpt_correction_T_max 0.029
_exptl_absorpt_correction_T_min 0.013
_exptl_absorpt_correction_type empirical
_exptl_absorpt_process_details sadabs
_exptl_crystal_colour black
_exptl_crystal_density_diffrn 4.390
_exptl_crystal_density_meas ?
_exptl_crystal_description block
_exptl_crystal_F_000 2941
_exptl_crystal_size_max 0.17
_exptl_crystal_size_mid 0.15
_exptl_crystal_size_min 0.13
_refine_diff_density_max 2.918
_refine_diff_density_min -4.593
_refine_diff_density_rms 0.608
_refine_ls_extinction_method none
_refine_ls_goodness_of_fit_ref 1.082
_refine_ls_hydrogen_treatment constr
_refine_ls_matrix_type full
_refine_ls_number_parameters 367
_refine_ls_number_reflns 4452
_refine_ls_number_restraints 480
_refine_ls_restrained_S_all 1.043
_refine_ls_R_factor_all 0.0657
_refine_ls_R_factor_gt 0.0631
_refine_ls_shift/su_max 0.000
_refine_ls_shift/su_mean 0.000
_refine_ls_structure_factor_coef Fsqd
_refine_ls_weighting_details 'w=1/[\s^2^(Fo^2^)+(0.1082P)^2^+172.2788P] where P=(Fo^2^+2Fc^2^)/3'
_refine_ls_weighting_scheme calc
_refine_ls_wR_factor_gt 0.1790
_refine_ls_wR_factor_ref 0.1815
_reflns_Friedel_coverage 0.000
_reflns_number_gt 4217
_reflns_number_total 4452
_reflns_threshold_expression 'I > 2\s(I)'
_cod_data_source_file c8ce00026c2.cif
_cod_data_source_block 20120704hzgcs6_0m
_cod_depositor_comments
;
The following automatic conversions were performed:

'_exptl_crystal_density_meas' value 'none' was changed to '?' - the
value is perceived as not measured.

Automatic conversion script
Id: cif_fix_values 4973 2017-02-22 13:04:09Z antanas 

 Adding full bibliography for 7230085--7230087.cif.
;
_cod_database_code 7230086
_shelx_space_group_comment
;
The symmetry employed for this shelxl refinement is uniquely defined
by the following loop, which should always be used as a source of
symmetry information in preference to the above space-group names.
They are only intended as comments.
;
_shelxl_version_number 2014-3

loop_
_space_group_symop_operation_xyz
'x, y, z'
'-x, y+1/2, -z+1/2'
'-x, -y, -z'
'x, -y-1/2, z-1/2'

loop_
_atom_site_label
_atom_site_type_symbol
_atom_site_fract_x
_atom_site_fract_y
_atom_site_fract_z
_atom_site_U_iso_or_equiv
_atom_site_adp_type
_atom_site_occupancy
_atom_site_site_symmetry_order
_atom_site_calc_flag
_atom_site_refinement_flags_posn
_atom_site_refinement_flags_adp
_atom_site_refinement_flags_occupancy
W1 W 1.01406(8) 0.23260(6) 0.58190(5) 0.0192(2) Uani 1 1 d . . .
W2 W 0.73575(9) -0.05864(7) 0.28514(5) 0.0239(3) Uani 1 1 d . . .
W3 W 0.91815(9) 0.03404(6) 0.65751(5) 0.0214(2) Uani 1 1 d . . .
W4 W 0.65452(9) -0.02597(6) 0.44199(6) 0.0252(3) Uani 1 1 d . . .
W5 W 0.90549(9) -0.19912(6) 0.57639(6) 0.0229(2) Uani 1 1 d . . .
W6 W 0.74838(9) 0.17406(6) 0.36673(6) 0.0245(3) Uani 1 1 d . . .
P1 P 1.0000 0.0000 0.5000 0.0131(13) Uani 1 2 d S . P
O1 O 0.965(5) -0.058(4) 0.421(3) 0.024(3) Uani 0.3 1 d . U P
O2 O 0.914(3) -0.033(2) 0.535(2) 0.026(4) Uani 0.5 1 d . U P
O3 O 0.610(2) -0.0822(17) 0.1834(14) 0.056(5) Uani 1 1 d . U .
O4 O 0.709(2) 0.0745(13) 0.2855(13) 0.046(4) Uani 1 1 d . U .
O5 O 0.631(2) 0.2553(14) 0.3041(13) 0.046(4) Uani 1 1 d . U .
O6 O 0.8458(19) 0.2353(15) 0.4774(13) 0.046(4) Uani 1 1 d . U .
O7 O 0.648(2) 0.1018(14) 0.3997(14) 0.048(4) Uani 1 1 d . U .
O8 O 0.492(2) -0.0399(13) 0.4141(14) 0.046(4) Uani 1 1 d . U .
O9 O 1.0223(19) 0.3418(15) 0.6204(14) 0.049(4) Uani 1 1 d . U .
O10 O 1.098(2) 0.2532(18) 0.5189(14) 0.057(5) Uani 1 1 d . U .
O11 O 0.642(2) -0.0703(15) 0.3432(15) 0.055(4) Uani 1 1 d . U .
O12 O 0.9258(19) 0.1591(15) 0.6245(14) 0.050(4) Uani 1 1 d . U .
O13 O 0.747(2) 0.0274(14) 0.5551(15) 0.064(5) Uani 1 1 d . U .
O14 O 0.875(2) 0.0514(15) 0.7306(13) 0.048(4) Uani 1 1 d . U .
O15 O 1.113(2) 0.0310(13) 0.7247(13) 0.046(4) Uani 1 1 d . U .
O16 O 0.925(2) -0.0996(14) 0.6535(14) 0.061(5) Uani 1 1 d . U .
O17 O 1.183(2) 0.1789(16) 0.6707(15) 0.056(5) Uani 1 1 d . U .
O18 O 0.727(2) -0.1448(15) 0.4953(14) 0.062(5) Uani 1 1 d . U .
O19 O 1.100(2) -0.2071(17) 0.6411(12) 0.053(5) Uani 1 1 d . U .
O20 O 0.862(2) -0.2907(14) 0.6121(12) 0.049(4) Uani 1 1 d . U .
S1 S 0.7374(9) 0.5080(5) 0.5642(5) 0.0471(18) Uani 1 1 d . . .
C1 C 0.724(2) 0.2546(17) 0.6525(14) 0.028(3) Uani 1 1 d . . .
H1 H 0.7647 0.2249 0.7057 0.034 Uiso 1 1 calc R U .
C3 C 0.699(2) 0.3883(17) 0.5673(14) 0.028(5) Uani 1 1 d . . .
C4 C 0.601(3) 0.3362(19) 0.4927(14) 0.035(6) Uani 1 1 d . . .
H4 H 0.5586 0.3637 0.4386 0.042 Uiso 1 1 calc R U .
C5 C 0.568(2) 0.2450(19) 0.5020(15) 0.035(6) Uani 1 1 d . . .
H5 H 0.5037 0.2100 0.4542 0.041 Uiso 1 1 calc R U .
C6 C 0.735(5) 0.495(3) 0.350(2) 0.077(12) Uani 1 1 d . . .
H6 H 0.7670 0.4559 0.3245 0.092 Uiso 1 1 calc R U .
C7 C 0.751(3) 0.469(2) 0.421(2) 0.047(7) Uani 1 1 d . . .
H7 H 0.7925 0.4111 0.4457 0.056 Uiso 1 1 calc R U .
C8 C 0.706(3) 0.5260(17) 0.4619(16) 0.035(6) Uani 1 1 d . . .
C9 C 0.642(3) 0.615(2) 0.4224(16) 0.040(6) Uani 1 1 d . . .
H9 H 0.6052 0.6533 0.4458 0.048 Uiso 1 1 calc R U .
C10 C 0.635(3) 0.6408(19) 0.3496(17) 0.041(7) Uani 1 1 d . . .
H10 H 0.6030 0.7010 0.3261 0.049 Uiso 1 1 calc R U .
N1 N 0.6300(19) 0.2075(14) 0.5796(14) 0.032(5) Uani 1 1 d . . .
H1A H 0.6095 0.1499 0.5843 0.038 Uiso 1 1 calc R U .
N2 N 0.674(3) 0.579(2) 0.3128(17) 0.059(7) Uani 1 1 d . . .
H2 H 0.6599 0.5924 0.2635 0.071 Uiso 1 1 calc R U .
O1W O 0.311(2) 0.1643(17) 0.3191(14) 0.058(5) Uani 1 1 d . U .
O1' O 0.975(2) 0.1089(15) 0.4785(14) 0.024(3) Uani 0.7 1 d . U P
O2' O 0.848(3) 0.017(2) 0.427(2) 0.026(4) Uani 0.5 1 d . U P
C2 C 0.759(2) 0.3480(17) 0.6464(14) 0.028(3) Uani 1 1 d . . .
H2A H 0.8220 0.3820 0.6954 0.034 Uiso 1 1 calc R U .

loop_
_atom_site_aniso_label
_atom_site_aniso_U_11
_atom_site_aniso_U_22
_atom_site_aniso_U_33
_atom_site_aniso_U_23
_atom_site_aniso_U_13
_atom_site_aniso_U_12
W1 0.0142(4) 0.0187(4) 0.0240(4) -0.0057(3) 0.0100(3) -0.0026(3)
W2 0.0201(5) 0.0295(5) 0.0156(4) -0.0060(3) 0.0057(3) -0.0077(4)
W3 0.0202(5) 0.0285(5) 0.0202(4) -0.0022(3) 0.0138(4) 0.0006(3)
W4 0.0095(4) 0.0261(5) 0.0426(5) -0.0088(4) 0.0158(4) -0.0057(3)
W5 0.0207(5) 0.0211(5) 0.0275(5) 0.0033(3) 0.0136(4) -0.0050(3)
W6 0.0201(5) 0.0255(5) 0.0282(5) 0.0083(4) 0.0135(4) 0.0089(4)
P1 0.004(3) 0.019(3) 0.016(3) 0.003(3) 0.006(3) 0.000(3)
O1 0.019(7) 0.029(8) 0.038(8) -0.004(7) 0.025(6) -0.005(6)
O2 0.028(7) 0.030(8) 0.035(7) -0.003(6) 0.028(6) -0.005(6)
O3 0.039(9) 0.060(10) 0.052(10) -0.012(8) 0.015(8) -0.021(8)
O4 0.068(8) 0.036(8) 0.059(8) -0.010(7) 0.051(7) -0.011(7)
O5 0.041(8) 0.040(8) 0.048(8) -0.001(7) 0.019(7) 0.011(7)
O6 0.026(7) 0.068(9) 0.047(7) -0.009(7) 0.023(6) -0.011(7)
O7 0.059(8) 0.037(7) 0.062(8) -0.008(7) 0.042(6) -0.012(7)
O8 0.039(7) 0.036(7) 0.064(8) -0.014(6) 0.028(6) 0.000(6)
O9 0.027(7) 0.054(8) 0.067(8) -0.013(7) 0.026(6) -0.004(7)
O10 0.029(8) 0.096(12) 0.048(9) -0.016(9) 0.023(7) -0.007(9)
O11 0.065(8) 0.044(8) 0.069(8) -0.007(7) 0.047(7) -0.012(7)
O12 0.028(7) 0.053(8) 0.059(8) 0.009(7) 0.018(6) -0.003(7)
O13 0.056(8) 0.029(7) 0.058(8) -0.015(7) 0.000(7) 0.013(7)
O14 0.054(8) 0.050(8) 0.053(8) 0.008(7) 0.039(6) 0.009(7)
O15 0.032(8) 0.041(8) 0.049(8) 0.026(7) 0.012(7) 0.006(7)
O16 0.047(8) 0.036(8) 0.055(8) -0.017(7) 0.000(7) 0.008(7)
O17 0.027(8) 0.063(10) 0.073(10) 0.024(9) 0.025(7) 0.003(8)
O18 0.054(8) 0.040(8) 0.049(8) -0.014(7) 0.002(7) 0.009(7)
O19 0.045(9) 0.082(11) 0.028(8) -0.010(8) 0.018(7) -0.016(9)
O20 0.053(9) 0.048(8) 0.039(8) -0.005(7) 0.020(7) -0.035(7)
S1 0.083(6) 0.029(3) 0.040(4) -0.004(3) 0.040(4) -0.009(3)
C1 0.019(8) 0.033(9) 0.020(7) 0.006(6) 0.003(6) 0.005(7)
C3 0.027(12) 0.031(12) 0.023(11) 0.001(9) 0.013(9) -0.004(10)
C4 0.036(13) 0.048(15) 0.010(10) -0.019(10) 0.006(9) -0.004(12)
C5 0.018(11) 0.048(15) 0.026(12) -0.021(11) 0.005(10) -0.005(11)
C6 0.12(3) 0.08(3) 0.048(19) -0.006(19) 0.06(2) 0.03(2)
C7 0.054(18) 0.041(16) 0.056(18) 0.007(13) 0.036(16) 0.010(13)
C8 0.034(14) 0.024(12) 0.035(13) 0.011(10) 0.011(11) -0.004(10)
C9 0.045(15) 0.040(14) 0.028(12) 0.002(11) 0.016(11) -0.013(12)
C10 0.023(12) 0.034(14) 0.038(14) 0.016(11) -0.001(11) 0.003(11)
N1 0.014(9) 0.028(10) 0.044(12) -0.007(9) 0.010(9) -0.012(8)
N2 0.072(19) 0.065(18) 0.040(14) 0.019(13) 0.030(14) 0.007(15)
O1W 0.059(11) 0.071(12) 0.053(10) -0.011(9) 0.037(9) -0.004(10)
O1' 0.019(7) 0.029(8) 0.038(8) -0.004(7) 0.025(6) -0.005(6)
O2' 0.028(7) 0.030(8) 0.035(7) -0.003(6) 0.028(6) -0.005(6)
C2 0.019(8) 0.033(9) 0.020(7) 0.006(6) 0.003(6) 0.005(7)

loop_
_atom_type_symbol
_atom_type_description
_atom_type_scat_dispersion_real
_atom_type_scat_dispersion_imag
_atom_type_scat_source
C C 0.0033 0.0016 'International Tables Vol C Tables 4.2.6.8 and 6.1.1.4'
H H 0.0000 0.0000 'International Tables Vol C Tables 4.2.6.8 and 6.1.1.4'
N N 0.0061 0.0033 'International Tables Vol C Tables 4.2.6.8 and 6.1.1.4'
O O 0.0106 0.0060 'International Tables Vol C Tables 4.2.6.8 and 6.1.1.4'
P P 0.1023 0.0942 'International Tables Vol C Tables 4.2.6.8 and 6.1.1.4'
S S 0.1246 0.1234 'International Tables Vol C Tables 4.2.6.8 and 6.1.1.4'
W W -0.8490 6.8722 'International Tables Vol C Tables 4.2.6.8 and 6.1.1.4'

loop_
_geom_angle_atom_site_label_1
_geom_angle_atom_site_label_2
_geom_angle_atom_site_label_3
_geom_angle
_geom_angle_site_symmetry_1
_geom_angle_site_symmetry_3
O9 W1 O6 102.2(10) . .
O9 W1 O17 101.6(10) . .
O6 W1 O17 156.2(10) . .
O9 W1 O12 103.7(10) . .
O6 W1 O12 87.2(9) . .
O17 W1 O12 87.4(8) . .
O9 W1 O10 101.2(10) . .
O6 W1 O10 87.1(8) . .
O17 W1 O10 88.1(9) . .
O12 W1 O10 155.1(10) . .
O9 W1 O1' 158.6(9) . .
O6 W1 O1' 63.5(8) . .
O17 W1 O1' 93.6(9) . .
O12 W1 O1' 91.9(8) . .
O10 W1 O1' 64.0(8) . .
O9 W1 O1 159.5(14) . 3_756
O6 W1 O1 93.4(14) . 3_756
O17 W1 O1 63.6(14) . 3_756
O12 W1 O1 63.4(12) . 3_756
O10 W1 O1 92.7(13) . 3_756
O1' W1 O1 41.9(13) . 3_756
O3 W2 O17 103.6(11) . 3_756
O3 W2 O15 102.1(10) . 3_756
O17 W2 O15 87.5(8) 3_756 3_756
O3 W2 O4 99.0(11) . .
O17 W2 O4 157.4(10) 3_756 .
O15 W2 O4 87.7(8) 3_756 .
O3 W2 O11 102.0(11) . .
O17 W2 O11 88.9(9) 3_756 .
O15 W2 O11 155.7(10) 3_756 .
O4 W2 O11 86.4(8) . .
O3 W2 O2' 157.3(11) . .
O17 W2 O2' 94.3(11) 3_756 .
O15 W2 O2' 92.5(9) 3_756 .
O4 W2 O2' 63.9(10) . .
O11 W2 O2' 63.8(9) . .
O3 W2 O1 160.5(14) . .
O17 W2 O1 63.6(14) 3_756 .
O15 W2 O1 64.3(12) 3_756 .
O4 W2 O1 94.5(14) . .
O11 W2 O1 92.8(13) . .
O2' W2 O1 42.2(13) . .
O14 W3 O13 102.4(11) . .
O14 W3 O12 102.3(10) . .
O13 W3 O12 85.7(9) . .
O14 W3 O16 102.3(11) . .
O13 W3 O16 87.4(8) . .
O12 W3 O16 155.3(11) . .
O14 W3 O15 104.0(10) . .
O13 W3 O15 153.6(11) . .
O12 W3 O15 89.1(8) . .
O16 W3 O15 86.7(9) . .
O14 W3 O2 159.4(10) . .
O13 W3 O2 63.6(11) . .
O12 W3 O2 92.0(10) . .
O16 W3 O2 63.8(11) . .
O15 W3 O2 90.8(10) . .
O14 W3 O1 159.5(14) . 3_756
O13 W3 O1 91.2(15) . 3_756
O12 W3 O1 63.0(13) . 3_756
O16 W3 O1 93.6(14) . 3_756
O15 W3 O1 63.6(14) . 3_756
O2 W3 O1 41.1(13) . 3_756
O8 W4 O11 100.7(10) . .
O8 W4 O18 99.4(11) . .
O11 W4 O18 89.8(10) . .
O8 W4 O13 104.4(11) . .
O11 W4 O13 154.9(11) . .
O18 W4 O13 87.0(9) . .
O8 W4 O7 101.1(9) . .
O11 W4 O7 86.9(9) . .
O18 W4 O7 159.5(10) . .
O13 W4 O7 87.5(9) . .
O8 W4 O2' 158.3(11) . .
O11 W4 O2' 64.1(10) . .
O18 W4 O2' 96.0(11) . .
O13 W4 O2' 91.5(11) . .
O7 W4 O2' 64.4(9) . .
O8 W4 O2 158.1(10) . .
O11 W4 O2 95.1(10) . .
O18 W4 O2 65.4(10) . .
O13 W4 O2 61.0(10) . .
O7 W4 O2 94.7(9) . .
O2' W4 O2 43.5(10) . .
O20 W5 O19 102.7(10) . .
O20 W5 O10 102.1(11) . 3_756
O19 W5 O10 88.9(8) . 3_756
O20 W5 O16 101.7(11) . .
O19 W5 O16 87.4(9) . .
O10 W5 O16 156.2(11) 3_756 .
O20 W5 O18 100.9(11) . .
O19 W5 O18 156.4(11) . .
O10 W5 O18 87.8(10) 3_756 .
O16 W5 O18 86.3(9) . .
O20 W5 O1' 158.6(10) . 3_756
O19 W5 O1' 63.4(8) . 3_756
O10 W5 O1' 63.4(9) 3_756 3_756
O16 W5 O1' 94.1(10) . 3_756
O18 W5 O1' 94.4(10) . 3_756
O20 W5 O2 158.9(11) . .
O19 W5 O2 90.9(10) . .
O10 W5 O2 94.2(10) 3_756 .
O16 W5 O2 62.4(10) . .
O18 W5 O2 66.0(10) . .
O1' W5 O2 42.5(8) 3_756 .
O5 W6 O7 100.3(10) . .
O5 W6 O19 102.5(10) . 3_756
O7 W6 O19 157.1(10) . 3_756
O5 W6 O4 101.3(10) . .
O7 W6 O4 86.7(8) . .
O19 W6 O4 87.1(9) 3_756 .
O5 W6 O6 102.6(9) . .
O7 W6 O6 89.8(8) . .
O19 W6 O6 87.0(8) 3_756 .
O4 W6 O6 156.0(9) . .
O5 W6 O2' 158.9(10) . .
O7 W6 O2' 65.5(9) . .
O19 W6 O2' 92.0(10) 3_756 .
O4 W6 O2' 63.8(10) . .
O6 W6 O2' 93.3(10) . .
O5 W6 O1' 158.4(9) . .
O7 W6 O1' 95.1(8) . .
O19 W6 O1' 63.4(8) 3_756 .
O4 W6 O1' 94.5(8) . .
O6 W6 O1' 62.2(8) . .
O2' W6 O1' 42.7(9) . .
O1 P1 O1 180.0 3_756 .
O1 P1 O2 69(2) 3_756 .
O1 P1 O2 111(2) . .
O1 P1 O2 111(2) 3_756 3_756
O1 P1 O2 69(2) . 3_756
O2 P1 O2 180.0 . 3_756
O1 P1 O2' 70(2) 3_756 3_756
O1 P1 O2' 110(2) . 3_756
O2 P1 O2' 106.0(16) . 3_756
O2 P1 O2' 74.0(16) 3_756 3_756
O1 P1 O2' 110(2) 3_756 .
O1 P1 O2' 70(2) . .
O2 P1 O2' 74.0(16) . .
O2 P1 O2' 106.0(16) 3_756 .
O2' P1 O2' 180.0 3_756 .
O1 P1 O1' 69(2) 3_756 .
O1 P1 O1' 111(2) . .
O2 P1 O1' 109.3(13) . .
O2 P1 O1' 70.7(13) 3_756 .
O2' P1 O1' 109.7(14) 3_756 .
O2' P1 O1' 70.3(14) . .
O1 P1 O1' 111(2) 3_756 3_756
O1 P1 O1' 69(2) . 3_756
O2 P1 O1' 70.7(13) . 3_756
O2 P1 O1' 109.3(13) 3_756 3_756
O2' P1 O1' 70.3(14) 3_756 3_756
O2' P1 O1' 109.7(14) . 3_756
O1' P1 O1' 180.0 . 3_756
P1 O1 O2 55.5(19) . 3_756
P1 O1 O1' 56.5(18) . 3_756
O2 O1 O1' 93(3) 3_756 3_756
P1 O1 O2' 55.3(19) . .
O2 O1 O2' 89(3) 3_756 .
O1' O1 O2' 92(2) 3_756 .
P1 O1 W1 125(3) . 3_756
O2 O1 W1 132(3) 3_756 3_756
O1' O1 W1 68.4(18) 3_756 3_756
O2' O1 W1 133(2) . 3_756
P1 O1 W2 124(3) . .
O2 O1 W2 129(3) 3_756 .
O1' O1 W2 132(2) 3_756 .
O2' O1 W2 68.7(19) . .
W1 O1 W2 92.3(17) 3_756 .
P1 O1 W3 123(3) . 3_756
O2 O1 W3 67.5(17) 3_756 3_756
O1' O1 W3 131(3) 3_756 3_756
O2' O1 W3 130(3) . 3_756
W1 O1 W3 91.7(16) 3_756 3_756
W2 O1 W3 91.5(17) . 3_756
P1 O2 O1 55.5(18) . 3_756
P1 O2 O1' 55.6(11) . 3_756
O1 O2 O1' 93(2) 3_756 3_756
P1 O2 O2' 53.4(13) . .
O1 O2 O2' 89(2) 3_756 .
O1' O2 O2' 88.6(17) 3_756 .
P1 O2 W3 126.9(17) . .
O1 O2 W3 71.4(18) 3_756 .
O1' O2 W3 135.6(18) 3_756 .
O2' O2 W3 130.7(18) . .
P1 O2 W5 124.1(16) . .
O1 O2 W5 135(2) 3_756 .
O1' O2 W5 68.5(12) 3_756 .
O2' O2 W5 128.8(18) . .
W3 O2 W5 93.3(10) . .
P1 O2 W4 120.2(17) . .
O1 O2 W4 131(2) 3_756 .
O1' O2 W4 126.9(17) 3_756 .
O2' O2 W4 66.7(14) . .
W3 O2 W4 92.0(10) . .
W5 O2 W4 90.8(10) . .
W2 O4 W6 138.7(12) . .
W1 O6 W6 141.0(11) . .
W6 O7 W4 137.2(12) . .
W1 O10 W5 138.6(13) . 3_756
W4 O11 W2 139.7(12) . .
W3 O12 W1 140.8(12) . .
W3 O13 W4 142.4(14) . .
W3 O15 W2 139.8(11) . 3_756
W3 O16 W5 139.8(15) . .
W2 O17 W1 140.1(13) 3_756 .
W4 O18 W5 137.7(13) . .
W5 O19 W6 140.1(12) . 3_756
C3 S1 C8 105.6(11) . .
N1 C1 C2 119(2) . .
N1 C1 H1 120.5 . .
C2 C1 H1 120.5 . .
C2 C3 C4 120(2) . .
C2 C3 S1 116.6(18) . .
C4 C3 S1 123.0(19) . .
C5 C4 C3 119(2) . .
C5 C4 H4 120.4 . .
C3 C4 H4 120.4 . .
N1 C5 C4 119(2) . .
N1 C5 H5 120.4 . .
C4 C5 H5 120.4 . .
C7 C6 N2 121(3) . .
C7 C6 H6 119.4 . .
N2 C6 H6 119.4 . .
C6 C7 C8 121(3) . .
C6 C7 H7 119.5 . .
C8 C7 H7 119.5 . .
C7 C8 C9 118(2) . .
C7 C8 S1 127(2) . .
C9 C8 S1 115(2) . .
C10 C9 C8 118(3) . .
C10 C9 H9 120.8 . .
C8 C9 H9 120.8 . .
N2 C10 C9 119(3) . .
N2 C10 H10 120.5 . .
C9 C10 H10 120.5 . .
C5 N1 C1 124(2) . .
C5 N1 H1A 118.1 . .
C1 N1 H1A 118.1 . .
C10 N2 C6 122(3) . .
C10 N2 H2 119.0 . .
C6 N2 H2 119.0 . .
P1 O1' O1 54.6(18) . 3_756
P1 O1' O2 53.8(12) . 3_756
O1 O1' O2 91(2) 3_756 3_756
P1 O1' O2' 54.4(12) . .
O1 O1' O2' 90(2) 3_756 .
O2 O1' O2' 86.6(17) 3_756 .
P1 O1' W1 124.3(12) . .
O1 O1' W1 69.8(18) 3_756 .
O2 O1' W1 134.4(15) 3_756 .
O2' O1' W1 132.3(13) . .
P1 O1' W5 122.7(10) . 3_756
O1 O1' W5 131.7(19) 3_756 3_756
O2 O1' W5 69.0(11) 3_756 3_756
O2' O1' W5 129.3(14) . 3_756
W1 O1' W5 93.3(7) . 3_756
P1 O1' W6 122.6(11) . .
O1 O1' W6 132.0(18) 3_756 .
O2 O1' W6 127.9(15) 3_756 .
O2' O1' W6 68.2(12) . .
W1 O1' W6 93.0(7) . .
W5 O1' W6 92.3(7) 3_756 .
P1 O2' O1 54(2) . .
P1 O2' O1' 55.3(12) . .
O1 O2' O1' 91(2) . .
P1 O2' O2 52.6(13) . .
O1 O2' O2 88(2) . .
O1' O2' O2 87.7(18) . .
P1 O2' W6 124.3(16) . .
O1 O2' W6 133(2) . .
O1' O2' W6 69.1(12) . .
O2 O2' W6 130.5(17) . .
P1 O2' W2 123.5(16) . .
O1 O2' W2 69(2) . .
O1' O2' W2 132.8(15) . .
O2 O2' W2 131.7(18) . .
W6 O2' W2 93.2(11) . .
P1 O2' W4 122.3(16) . .
O1 O2' W4 129(2) . .
O1' O2' W4 130.5(16) . .
O2 O2' W4 69.7(13) . .
W6 O2' W4 92.6(10) . .
W2 O2' W4 92.1(10) . .
C3 C2 C1 119(2) . .
C3 C2 H2A 120.7 . .
C1 C2 H2A 120.7 . .

loop_
_geom_bond_atom_site_label_1
_geom_bond_atom_site_label_2
_geom_bond_distance
_geom_bond_site_symmetry_2
W1 O9 1.67(2) .
W1 O6 1.855(19) .
W1 O17 1.89(2) .
W1 O12 1.91(2) .
W1 O10 1.91(2) .
W1 O1' 2.44(2) .
W1 O1 2.47(5) 3_756
W2 O3 1.67(2) .
W2 O17 1.89(2) 3_756
W2 O15 1.90(2) 3_756
W2 O4 1.896(19) .
W2 O11 1.92(2) .
W2 O2' 2.46(3) .
W2 O1 2.47(5) .
W3 O14 1.705(19) .
W3 O13 1.85(2) .
W3 O12 1.88(2) .
W3 O16 1.88(2) .
W3 O15 1.895(19) .
W3 O2 2.44(3) .
W3 O1 2.50(4) 3_756
W4 O8 1.671(19) .
W4 O11 1.87(2) .
W4 O18 1.89(2) .
W4 O13 1.92(2) .
W4 O7 1.94(2) .
W4 O2' 2.47(3) .
W4 O2 2.52(3) .
W5 O20 1.651(17) .
W5 O19 1.90(2) .
W5 O10 1.91(2) 3_756
W5 O16 1.93(2) .
W5 O18 1.93(2) .
W5 O1' 2.470(19) 3_756
W5 O2 2.48(3) .
W6 O5 1.669(19) .
W6 O7 1.884(19) .
W6 O19 1.89(2) 3_756
W6 O4 1.922(18) .
W6 O6 1.93(2) .
W6 O2' 2.46(3) .
W6 O1' 2.47(2) .
P1 O1 1.53(5) 3_756
P1 O1 1.53(5) .
P1 O2 1.53(3) .
P1 O2 1.53(3) 3_756
P1 O2' 1.55(3) 3_756
P1 O2' 1.55(3) .
P1 O1' 1.57(2) .
P1 O1' 1.57(2) 3_756
O1 O2 1.73(6) 3_756
O1 O1' 1.75(6) 3_756
O1 O2' 1.77(6) .
O1 W1 2.47(5) 3_756
O1 W3 2.50(4) 3_756
O2 O1 1.73(6) 3_756
O2 O1' 1.79(4) 3_756
O2 O2' 1.85(4) .
O10 W5 1.91(2) 3_756
O15 W2 1.90(2) 3_756
O17 W2 1.89(2) 3_756
O19 W6 1.89(2) 3_756
S1 C3 1.75(2) .
S1 C8 1.75(3) .
C1 N1 1.36(3) .
C1 C2 1.40(3) .
C1 H1 0.9300 .
C3 C2 1.36(3) .
C3 C4 1.43(3) .
C4 C5 1.37(4) .
C4 H4 0.9300 .
C5 N1 1.32(3) .
C5 H5 0.9300 .
C6 C7 1.28(5) .
C6 N2 1.35(5) .
C6 H6 0.9300 .
C7 C8 1.38(4) .
C7 H7 0.9300 .
C8 C9 1.43(4) .
C9 C10 1.36(4) .
C9 H9 0.9300 .
C10 N2 1.33(4) .
C10 H10 0.9300 .
N1 H1A 0.8600 .
N2 H2 0.8600 .
O1' O1 1.75(6) 3_756
O1' O2 1.79(4) 3_756
O1' O2' 1.80(4) .
O1' W5 2.470(19) 3_756
C2 H2A 0.9300 .
